data_4033159
loop_
_publ_author_name
'Bornhof, Anna-Bea'
'Xiong, Ruisheng'
'Borbas, K. Eszter'

_publ_section_title
;
 Rational Synthesis of 2-Bromoporphyrins and 2,12-Dibromoporphyrins.
;
_journal_issue 23
_journal_name_full 'The Journal of organic chemistry'
_journal_page_first 12908
_journal_page_last 12913
_journal_paper_doi 10.1021/acs.joc.7b02404
_journal_volume 82
_journal_year 2017
_chemical_formula_sum 'C32 H22 N4'
_chemical_formula_weight 462.53
_space_group_crystal_system monoclinic
_space_group_IT_number 14
_space_group_name_Hall '-P 2ybc'
_space_group_name_H-M_alt 'P 1 21/c 1'
_symmetry_space_group_name_Hall '-P 2ybc'
_symmetry_space_group_name_H-M 'P 1 21/c 1'
_atom_sites_solution_hydrogens geom
_audit_creation_method SHELXL-2014/7
_audit_update_record
;
2017-09-15 deposited with the CCDC.
2017-10-06 downloaded from the CCDC.
;
_cell_angle_alpha 90
_cell_angle_beta 93.145(8)
_cell_angle_gamma 90
_cell_formula_units_Z 2
_cell_length_a 7.0436(8)
_cell_length_b 16.3407(15)
_cell_length_c 9.9285(11)
_cell_measurement_reflns_used 915
_cell_measurement_temperature 296(2)
_cell_measurement_theta_max 14.80
_cell_measurement_theta_min 2.40
_cell_volume 1141.0(2)
_computing_cell_refinement 'Bruker SAINT'
_computing_data_collection 'Bruker APEX2'
_computing_data_reduction 'Bruker SAINT'
_computing_molecular_graphics 'Bruker SHELXTL'
_computing_publication_material 'Bruker SHELXTL'
_computing_structure_refinement 'SHELXL-2014/7 (Sheldrick, 2014)'
_computing_structure_solution 'SHELXS-97 (Sheldrick 2008)'
_diffrn_ambient_temperature 296(2)
_diffrn_measured_fraction_theta_full 1.000
_diffrn_measured_fraction_theta_max 1.000
_diffrn_measurement_device_type 'Bruker APEX-II CCD'
_diffrn_measurement_method '\f and \w scans'
_diffrn_radiation_type MoK\a
_diffrn_radiation_wavelength 0.71073
_diffrn_reflns_av_R_equivalents 0.1176
_diffrn_reflns_av_unetI/netI 0.0866
_diffrn_reflns_Laue_measured_fraction_full 1.000
_diffrn_reflns_Laue_measured_fraction_max 1.000
_diffrn_reflns_limit_h_max 8
_diffrn_reflns_limit_h_min -8
_diffrn_reflns_limit_k_max 19
_diffrn_reflns_limit_k_min -19
_diffrn_reflns_limit_l_max 11
_diffrn_reflns_limit_l_min -11
_diffrn_reflns_number 15741
_diffrn_reflns_point_group_measured_fraction_full 1.000
_diffrn_reflns_point_group_measured_fraction_max 1.000
_diffrn_reflns_theta_full 24.986
_diffrn_reflns_theta_max 24.986
_diffrn_reflns_theta_min 2.403
_exptl_absorpt_coefficient_mu 0.081
_exptl_absorpt_correction_T_max 0.7454
_exptl_absorpt_correction_T_min 0.6560
_exptl_absorpt_correction_type multi-scan
_exptl_absorpt_process_details SADABS
_exptl_crystal_colour red
_exptl_crystal_density_diffrn 1.346
_exptl_crystal_description Plate
_exptl_crystal_F_000 484
_exptl_crystal_size_max 0.38
_exptl_crystal_size_mid 0.18
_exptl_crystal_size_min 0.08
_refine_diff_density_max 0.168
_refine_diff_density_min -0.168
_refine_diff_density_rms 0.037
_refine_ls_extinction_coef 0.011(2)
_refine_ls_extinction_expression Fc^*^=kFc[1+0.001xFc^2^\l^3^/sin(2\q)]^-1/4^
_refine_ls_extinction_method 'SHELXL-2014/7 (Sheldrick 2014'
_refine_ls_goodness_of_fit_ref 1.011
_refine_ls_hydrogen_treatment constr
_refine_ls_matrix_type full
_refine_ls_number_parameters 164
_refine_ls_number_reflns 2008
_refine_ls_number_restraints 0
_refine_ls_restrained_S_all 1.011
_refine_ls_R_factor_all 0.1603
_refine_ls_R_factor_gt 0.0526
_refine_ls_shift/su_max 0.000
_refine_ls_shift/su_mean 0.000
_refine_ls_structure_factor_coef Fsqd
_refine_ls_weighting_details 'w=1/[\s^2^(Fo^2^)+(0.0536P)^2^+0.0458P] where P=(Fo^2^+2Fc^2^)/3'
_refine_ls_weighting_scheme calc
_refine_ls_wR_factor_gt 0.1009
_refine_ls_wR_factor_ref 0.1426
_reflns_Friedel_coverage 0.000
_reflns_number_gt 912
_reflns_number_total 2008
_reflns_threshold_expression 'I > 2\s(I)'
_cod_data_source_file jo7b02404_si_002.cif
_cod_data_source_block AG_AG_139_0m_a
_cod_depositor_comments 'Adding full bibliography for 4033159.cif.'
_cod_database_code 4033159
_shelx_shelxl_version_number 2014/7
_shelx_space_group_comment
;
The symmetry employed for this shelxl refinement is uniquely defined
by the following loop, which should always be used as a source of
symmetry information in preference to the above space-group names.
They are only intended as comments.
;

loop_
_space_group_symop_operation_xyz
'x, y, z'
'-x, y+1/2, -z+1/2'
'-x, -y, -z'
'x, -y-1/2, z-1/2'

loop_
_atom_site_label
_atom_site_type_symbol
_atom_site_fract_x
_atom_site_fract_y
_atom_site_fract_z
_atom_site_U_iso_or_equiv
_atom_site_adp_type
_atom_site_occupancy
_atom_site_site_symmetry_order
_atom_site_calc_flag
_atom_site_refinement_flags_posn
_atom_site_refinement_flags_adp
C1 C 0.6350(5) 0.5717(2) 0.6216(3) 0.0584(9) Uani 1 1 d . .
C2 C 0.5442(5) 0.5731(2) 0.7480(3) 0.0583(9) Uani 1 1 d . .
C3 C 0.6518(5) 0.5249(2) 0.8337(3) 0.0658(10) Uani 1 1 d . .
H3 H 0.6278 0.5151 0.9234 0.079 Uiso 1 1 calc R U
C4 C 0.8051(5) 0.4922(2) 0.7659(3) 0.0595(9) Uani 1 1 d . .
C5 C 0.3766(5) 0.6205(2) 0.7814(3) 0.0589(9) Uani 1 1 d . .
C6 C 0.2190(5) 0.6296(2) 0.6948(3) 0.0673(10) Uani 1 1 d . .
H6 H 0.2161 0.6046 0.6106 0.081 Uiso 1 1 calc R U
C7 C 0.0663(5) 0.6749(2) 0.7303(4) 0.0754(11) Uani 1 1 d . .
H7 H -0.0385 0.6807 0.6699 0.090 Uiso 1 1 calc R U
C8 C 0.0665(6) 0.7118(2) 0.8543(4) 0.0785(11) Uani 1 1 d . .
H8 H -0.0367 0.7432 0.8778 0.094 Uiso 1 1 calc R U
C9 C 0.2196(6) 0.7019(2) 0.9426(4) 0.0814(12) Uani 1 1 d . .
H9 H 0.2199 0.7257 1.0277 0.098 Uiso 1 1 calc R U
C10 C 0.3734(5) 0.6570(2) 0.9068(4) 0.0719(10) Uani 1 1 d . .
H10 H 0.4773 0.6510 0.9680 0.086 Uiso 1 1 calc R U
C11 C 0.9458(5) 0.4420(2) 0.8177(3) 0.0674(10) Uani 1 1 d . .
H11 H 0.9348 0.4267 0.9071 0.081 Uiso 1 1 calc R U
C12 C 1.1019(5) 0.4106(2) 0.7575(3) 0.0593(9) Uani 1 1 d . .
C13 C 1.2384(5) 0.3566(2) 0.8209(3) 0.0671(10) Uani 1 1 d . .
H13 H 1.2372 0.3363 0.9084 0.081 Uiso 1 1 calc R U
C14 C 1.3669(5) 0.3406(2) 0.7322(3) 0.0677(10) Uani 1 1 d . .
H14 H 1.4731 0.3071 0.7456 0.081 Uiso 1 1 calc R U
C15 C 1.3111(5) 0.3848(2) 0.6112(3) 0.0581(9) Uani 1 1 d . .
C16 C 0.5896(5) 0.6149(2) 0.5052(3) 0.0612(9) Uani 1 1 d . .
H16 H 0.4809 0.6472 0.5049 0.073 Uiso 1 1 calc R U
N1 N 0.7881(4) 0.52134(16) 0.6375(3) 0.0612(8) Uani 1 1 d . .
H1 H 0.8636 0.5095 0.5752 0.073 Uiso 1 1 calc R U
N2 N 1.1479(4) 0.42677(15) 0.6281(2) 0.0577(7) Uani 1 1 d . .

loop_
_atom_site_aniso_label
_atom_site_aniso_U_11
_atom_site_aniso_U_22
_atom_site_aniso_U_33
_atom_site_aniso_U_23
_atom_site_aniso_U_13
_atom_site_aniso_U_12
C1 0.060(2) 0.058(2) 0.058(2) -0.0066(19) 0.0055(18) -0.002(2)
C2 0.061(2) 0.059(2) 0.055(2) -0.0021(18) 0.0129(18) -0.0039(19)
C3 0.071(2) 0.070(2) 0.058(2) 0.0052(19) 0.0218(19) 0.002(2)
C4 0.066(2) 0.062(2) 0.051(2) 0.0074(19) 0.0108(17) -0.002(2)
C5 0.064(3) 0.055(2) 0.059(2) 0.0030(18) 0.0143(19) -0.0050(19)
C6 0.066(3) 0.069(3) 0.068(2) -0.0052(19) 0.011(2) -0.004(2)
C7 0.068(3) 0.078(3) 0.080(3) 0.010(2) 0.006(2) 0.003(2)
C8 0.083(3) 0.073(3) 0.081(3) 0.013(2) 0.025(2) 0.007(2)
C9 0.102(3) 0.081(3) 0.064(3) -0.005(2) 0.027(3) 0.007(3)
C10 0.072(3) 0.082(3) 0.062(3) 0.001(2) 0.0057(19) 0.005(2)
C11 0.076(3) 0.072(2) 0.056(2) 0.0087(19) 0.014(2) -0.001(2)
C12 0.066(2) 0.060(2) 0.053(2) 0.0020(18) 0.0101(19) -0.002(2)
C13 0.071(3) 0.078(3) 0.053(2) 0.011(2) 0.005(2) 0.008(2)
C14 0.062(2) 0.080(3) 0.060(2) 0.007(2) -0.0035(19) 0.011(2)
C15 0.064(2) 0.061(2) 0.049(2) -0.0032(18) 0.0015(18) -0.002(2)
C16 0.062(2) 0.062(2) 0.060(2) -0.0024(19) 0.0020(18) 0.0031(18)
N1 0.070(2) 0.0620(19) 0.0524(18) -0.0035(14) 0.0135(14) 0.0005(17)
N2 0.0612(18) 0.0605(18) 0.0520(18) -0.0020(14) 0.0084(14) 0.0011(16)

loop_
_atom_type_symbol
_atom_type_description
_atom_type_scat_dispersion_real
_atom_type_scat_dispersion_imag
_atom_type_scat_source
C C 0.0033 0.0016 'International Tables Vol C Tables 4.2.6.8 and 6.1.1.4'
H H 0.0000 0.0000 'International Tables Vol C Tables 4.2.6.8 and 6.1.1.4'
N N 0.0061 0.0033 'International Tables Vol C Tables 4.2.6.8 and 6.1.1.4'

loop_
_geom_angle_atom_site_label_1
_geom_angle_atom_site_label_2
_geom_angle_atom_site_label_3
_geom_angle
_geom_angle_site_symmetry_1
_geom_angle_site_symmetry_3
N1 C1 C16 123.7(3) . .
N1 C1 C2 107.2(3) . .
C16 C1 C2 129.0(3) . .
C3 C2 C1 106.1(3) . .
C3 C2 C5 126.4(3) . .
C1 C2 C5 127.4(3) . .
C2 C3 C4 109.7(3) . .
C2 C3 H3 125.2 . .
C4 C3 H3 125.2 . .
N1 C4 C11 126.0(3) . .
N1 C4 C3 106.5(3) . .
C11 C4 C3 127.4(3) . .
C6 C5 C10 117.7(3) . .
C6 C5 C2 123.3(3) . .
C10 C5 C2 119.0(3) . .
C7 C6 C5 121.1(3) . .
C7 C6 H6 119.4 . .
C5 C6 H6 119.4 . .
C6 C7 C8 120.5(4) . .
C6 C7 H7 119.7 . .
C8 C7 H7 119.7 . .
C9 C8 C7 119.2(4) . .
C9 C8 H8 120.4 . .
C7 C8 H8 120.4 . .
C8 C9 C10 120.4(4) . .
C8 C9 H9 119.8 . .
C10 C9 H9 119.8 . .
C9 C10 C5 121.1(3) . .
C9 C10 H10 119.4 . .
C5 C10 H10 119.5 . .
C4 C11 C12 129.8(3) . .
C4 C11 H11 115.1 . .
C12 C11 H11 115.1 . .
N2 C12 C11 124.8(3) . .
N2 C12 C13 110.2(3) . .
C11 C12 C13 125.0(3) . .
C14 C13 C12 107.3(3) . .
C14 C13 H13 126.3 . .
C12 C13 H13 126.3 . .
C13 C14 C15 106.9(3) . .
C13 C14 H14 126.5 . .
C15 C14 H14 126.5 . .
N2 C15 C16 124.9(3) . 3_766
N2 C15 C14 110.2(3) . .
C16 C15 C14 124.9(3) 3_766 .
C1 C16 C15 126.7(3) . 3_766
C1 C16 H16 116.6 . .
C15 C16 H16 116.6 3_766 .
C1 N1 C4 110.5(3) . .
C1 N1 H1 124.8 . .
C4 N1 H1 124.8 . .
C15 N2 C12 105.3(3) . .

loop_
_geom_bond_atom_site_label_1
_geom_bond_atom_site_label_2
_geom_bond_distance
_geom_bond_site_symmetry_2
C1 N1 1.359(4) .
C1 C16 1.376(4) .
C1 C2 1.440(4) .
C2 C3 1.359(4) .
C2 C5 1.465(4) .
C3 C4 1.409(4) .
C3 H3 0.9300 .
C4 N1 1.360(4) .
C4 C11 1.365(4) .
C5 C6 1.375(4) .
C5 C10 1.382(4) .
C6 C7 1.367(4) .
C6 H6 0.9300 .
C7 C8 1.370(5) .
C7 H7 0.9300 .
C8 C9 1.362(5) .
C8 H8 0.9300 .
C9 C10 1.371(5) .
C9 H9 0.9300 .
C10 H10 0.9300 .
C11 C12 1.379(4) .
C11 H11 0.9300 .
C12 N2 1.367(3) .
C12 C13 1.426(4) .
C13 C14 1.323(4) .
C13 H13 0.9300 .
C14 C15 1.438(4) .
C14 H14 0.9300 .
C15 N2 1.357(4) .
C15 C16 1.384(4) 3_766
C16 C15 1.384(4) 3_766
C16 H16 0.9300 .
N1 H1 0.8600 .
